data_4028064
loop_
_publ_author_name
'Mehdi Ghandi'
'Ali-Tabatabaei Ghomi'
'Maciej Kubicki'

_publ_contact_author
;
Maciej Kubicki   
Faculty of Chemistry 
Adam Mickiewicz University
Grunwaldzka 6              
60-780 Pozna\'n   
Poland             
;
_publ_contact_author_email mkubicki@amu.edu.pl
_publ_section_title
;
 Synthesis of Cyclopentadiene-Fused Chromanones via One-Pot Multicomponent
 Reactions
;
_journal_name_full 'Journal of Organic Chemistry'
_journal_page_first 2611
_journal_page_last 2616
_journal_paper_doi 10.1021/jo302790y
_journal_volume 78
_journal_year 2013
_chemical_formula_moiety 'C26 H28 Br N O7'
_chemical_formula_sum 'C26 H28 Br N O7'
_chemical_formula_weight 546.40
_chemical_name_systematic
;
 ?
;
_space_group_IT_number 2
_symmetry_cell_setting triclinic
_symmetry_space_group_name_Hall '-P 1'
_symmetry_space_group_name_H-M 'P -1'
_atom_sites_solution_hydrogens geom
_atom_sites_solution_primary direct
_atom_sites_solution_secondary difmap
_audit_creation_method SHELXL-97
_cell_angle_alpha 93.636(4)
_cell_angle_beta 98.925(5)
_cell_angle_gamma 113.086(5)
_cell_formula_units_Z 2
_cell_length_a 9.5443(6)
_cell_length_b 10.3293(5)
_cell_length_c 13.6741(8)
_cell_measurement_reflns_used 12750
_cell_measurement_temperature 130(1)
_cell_measurement_theta_max 76.1388
_cell_measurement_theta_min 3.2999
_cell_volume 1213.60(13)
_computing_cell_refinement 'CrysAlis Pro (Oxford Diffraction (2009))'
_computing_data_collection 'CrysAlis Pro (Oxford Diffraction (2009))'
_computing_data_reduction 'CrysAlis Pro (Oxford Diffraction (2009))'
_computing_molecular_graphics 'Stereochemical Workstation (Siemens, 1989)'
_computing_publication_material 'SHELXL-97 (Sheldrick, 2008)'
_computing_structure_refinement 'SHELXL-97 (Sheldrick, 2008)'
_computing_structure_solution 'SIR92 (Altomare et al., 1993)'
_diffrn_ambient_temperature 130(1)
_diffrn_detector_area_resol_mean 10.5357
_diffrn_measured_fraction_theta_full 0.999
_diffrn_measured_fraction_theta_max 0.987
_diffrn_measurement_device_type 'SuperNova, Single source at offset), Atlas'
_diffrn_measurement_method '/w scan'
_diffrn_radiation_monochromator mirror
_diffrn_radiation_source 'SuperNova (Cu) x-ray Source'
_diffrn_radiation_type 'Cu K\a'
_diffrn_radiation_wavelength 1.54178
_diffrn_reflns_av_R_equivalents 0.0367
_diffrn_reflns_av_sigmaI/netI 0.0193
_diffrn_reflns_limit_h_max 11
_diffrn_reflns_limit_h_min -11
_diffrn_reflns_limit_k_max 12
_diffrn_reflns_limit_k_min -12
_diffrn_reflns_limit_l_max 17
_diffrn_reflns_limit_l_min -17
_diffrn_reflns_number 20800
_diffrn_reflns_theta_full 70.00
_diffrn_reflns_theta_max 76.33
_diffrn_reflns_theta_min 3.30
_exptl_absorpt_coefficient_mu 2.712
_exptl_absorpt_correction_T_max 1.00000
_exptl_absorpt_correction_T_min 0.62038
_exptl_absorpt_correction_type multi-scan
_exptl_absorpt_process_details
;
CrysAlisPro, Agilent Technologies,
Version 1.171.35.7 (release 14-02-2011 CrysAlis171 .NET)
(compiled Feb 15 2011,09:34:54)
empirical absorption correction using spherical harmonics,
 implemented in SCALE3 ABSPACK scaling algorithm.
;
_exptl_crystal_colour pale-yellow
_exptl_crystal_density_diffrn 1.495
_exptl_crystal_description plate
_exptl_crystal_F_000 564
_exptl_crystal_size_max 0.35
_exptl_crystal_size_mid 0.15
_exptl_crystal_size_min 0.05
_refine_diff_density_max 0.697
_refine_diff_density_min -0.621
_refine_diff_density_rms 0.073
_refine_ls_extinction_method none
_refine_ls_goodness_of_fit_ref 1.064
_refine_ls_hydrogen_treatment constr
_refine_ls_matrix_type full
_refine_ls_number_parameters 328
_refine_ls_number_reflns 5005
_refine_ls_number_restraints 0
_refine_ls_restrained_S_all 1.064
_refine_ls_R_factor_all 0.0437
_refine_ls_R_factor_gt 0.0428
_refine_ls_shift/su_max 0.002
_refine_ls_shift/su_mean 0.000
_refine_ls_structure_factor_coef Fsqd
_refine_ls_weighting_details 'calc w=1/[\s^2^(Fo^2^)+(0.0674P)^2^+1.0921P] where P=(Fo^2^+2Fc^2^)/3'
_refine_ls_weighting_scheme calc
_refine_ls_wR_factor_gt 0.1194
_refine_ls_wR_factor_ref 0.1204
_reflns_number_gt 4837
_reflns_number_total 5005
_reflns_threshold_expression >2\s(I)
_cod_data_source_file jo302790y_si_002.cif
_cod_data_source_block ta2a_130
_cod_original_cell_volume 1213.60(12)
_cod_database_code 4028064

loop_
_symmetry_equiv_pos_as_xyz
'x, y, z'
'-x, -y, -z'

loop_
_atom_site_label
_atom_site_type_symbol
_atom_site_fract_x
_atom_site_fract_y
_atom_site_fract_z
_atom_site_U_iso_or_equiv
_atom_site_adp_type
_atom_site_occupancy
_atom_site_symmetry_multiplicity
_atom_site_calc_flag
_atom_site_refinement_flags
_atom_site_disorder_assembly
_atom_site_disorder_group
O1 O 0.2997(2) -0.14269(17) 0.53324(12) 0.0322(3) Uani 1 1 d . . .
C2 C 0.2449(3) -0.0433(2) 0.56099(16) 0.0289(4) Uani 1 1 d . . .
O3 O 0.1257(2) -0.04970(18) 0.50994(12) 0.0360(4) Uani 1 1 d . . .
C4 C 0.3335(3) 0.0558(2) 0.64742(15) 0.0267(4) Uani 1 1 d . . .
C5 C 0.4717(3) 0.0590(2) 0.70773(15) 0.0263(4) Uani 1 1 d . . .
C6 C 0.5280(3) -0.0445(2) 0.67112(16) 0.0274(4) Uani 1 1 d . . .
C7 C 0.6701(3) -0.0498(2) 0.71127(17) 0.0313(5) Uani 1 1 d . A .
H7A H 0.7348 0.0131 0.7694 0.038 Uiso 1 1 calc R . .
C8 C 0.7158(3) -0.1463(3) 0.66653(19) 0.0341(5) Uani 1 1 d . . .
Br9 Br 0.91459(5) -0.14175(4) 0.71993(4) 0.04094(13) Uani 0.95 1 d P A 1
Br9A Br 0.9197(13) -0.1245(13) 0.6782(9) 0.064(3) Uani 0.05 1 d P A 2
C10 C 0.6241(3) -0.2417(3) 0.58262(19) 0.0364(5) Uani 1 1 d . A .
H10A H 0.6567 -0.3087 0.5539 0.044 Uiso 1 1 calc R . .
C11 C 0.4848(3) -0.2377(2) 0.54148(18) 0.0347(5) Uani 1 1 d . . .
H11A H 0.4206 -0.3022 0.4839 0.042 Uiso 1 1 calc R A .
C12 C 0.4383(3) -0.1392(2) 0.58428(16) 0.0288(4) Uani 1 1 d . A .
C13 C 0.5238(3) 0.1651(2) 0.78828(16) 0.0283(4) Uani 1 1 d . . .
C14 C 0.6346(3) 0.1867(2) 0.88011(17) 0.0319(5) Uani 1 1 d . . .
O15 O 0.7293(2) 0.1362(2) 0.89595(13) 0.0458(5) Uani 1 1 d . . .
O16 O 0.6213(2) 0.2759(2) 0.95138(13) 0.0447(5) Uani 1 1 d . . .
C17 C 0.7241(4) 0.3074(3) 1.0478(2) 0.0485(7) Uani 1 1 d . . .
H17A H 0.7342 0.3986 1.0826 0.058 Uiso 1 1 calc R . .
H17B H 0.8285 0.3184 1.0378 0.058 Uiso 1 1 calc R . .
C18 C 0.6656(5) 0.1929(4) 1.1122(2) 0.0660(9) Uani 1 1 d . . .
H18A H 0.5633 0.1831 1.1236 0.099 Uiso 1 1 calc R . .
H18B H 0.7382 0.2180 1.1765 0.099 Uiso 1 1 calc R . .
H18C H 0.6572 0.1027 1.0786 0.099 Uiso 1 1 calc R . .
C19 C 0.4234(3) 0.2514(2) 0.77585(15) 0.0270(4) Uani 1 1 d . . .
C20 C 0.5261(3) 0.3983(2) 0.74746(18) 0.0320(5) Uani 1 1 d . . .
O21 O 0.5138(2) 0.41699(19) 0.66113(14) 0.0430(4) Uani 1 1 d . . .
C22 C 0.6474(4) 0.5107(3) 0.8255(2) 0.0532(7) Uani 1 1 d . . .
H22A H 0.6684 0.6042 0.8041 0.080 Uiso 1 1 calc R . .
H22B H 0.7429 0.4947 0.8349 0.080 Uiso 1 1 calc R . .
H22C H 0.6103 0.5069 0.8886 0.080 Uiso 1 1 calc R . .
C23 C 0.3520(3) 0.2670(3) 0.86696(16) 0.0320(5) Uani 1 1 d . . .
O24 O 0.3548(2) 0.3775(2) 0.90304(13) 0.0406(4) Uani 1 1 d . . .
O25 O 0.2843(2) 0.1435(2) 0.89793(14) 0.0447(4) Uani 1 1 d . . .
C26 C 0.2338(4) 0.1520(4) 0.9930(2) 0.0514(7) Uani 1 1 d . . .
H26A H 0.3159 0.2321 1.0401 0.062 Uiso 1 1 calc R . .
H26B H 0.2184 0.0634 1.0225 0.062 Uiso 1 1 calc R . .
C27 C 0.0842(4) 0.1732(4) 0.9798(3) 0.0616(8) Uani 1 1 d . . .
H27A H 0.1032 0.2677 0.9608 0.092 Uiso 1 1 calc R . .
H27B H 0.0462 0.1649 1.0426 0.092 Uiso 1 1 calc R . .
H27C H 0.0062 0.1006 0.9272 0.092 Uiso 1 1 calc R . .
C28 C 0.2986(3) 0.1665(2) 0.68409(15) 0.0265(4) Uani 1 1 d . . .
N29 N 0.1841(2) 0.1974(2) 0.64365(14) 0.0292(4) Uani 1 1 d . . .
H29A H 0.1199 0.1392 0.5910 0.035 Uiso 1 1 calc R . .
C30 C 0.1508(3) 0.3190(2) 0.67668(16) 0.0282(4) Uani 1 1 d . . .
H30A H 0.2352 0.3795 0.7339 0.034 Uiso 1 1 calc R . .
C31 C -0.0037(3) 0.2660(2) 0.71267(17) 0.0310(5) Uani 1 1 d . . .
H31A H -0.0876 0.2007 0.6581 0.037 Uiso 1 1 calc R . .
H31B H 0.0028 0.2127 0.7696 0.037 Uiso 1 1 calc R . .
C32 C -0.0423(3) 0.3907(3) 0.74506(19) 0.0387(5) Uani 1 1 d . . .
H32A H -0.1462 0.3538 0.7631 0.046 Uiso 1 1 calc R . .
H32B H 0.0346 0.4493 0.8051 0.046 Uiso 1 1 calc R . .
C33 C -0.0409(3) 0.4826(3) 0.6624(2) 0.0423(6) Uani 1 1 d . . .
H33A H -0.0584 0.5661 0.6873 0.051 Uiso 1 1 calc R . .
H33B H -0.1265 0.4275 0.6054 0.051 Uiso 1 1 calc R . .
C34 C 0.1131(3) 0.5328(3) 0.62706(19) 0.0378(5) Uani 1 1 d . . .
H34A H 0.1974 0.5956 0.6824 0.045 Uiso 1 1 calc R . .
H34B H 0.1090 0.5888 0.5714 0.045 Uiso 1 1 calc R . .
C35 C 0.1494(3) 0.4079(2) 0.59209(17) 0.0323(5) Uani 1 1 d . . .
H35A H 0.0699 0.3486 0.5334 0.039 Uiso 1 1 calc R . .
H35B H 0.2519 0.4437 0.5721 0.039 Uiso 1 1 calc R . .

loop_
_atom_site_aniso_label
_atom_site_aniso_U_11
_atom_site_aniso_U_22
_atom_site_aniso_U_33
_atom_site_aniso_U_23
_atom_site_aniso_U_13
_atom_site_aniso_U_12
O1 0.0369(9) 0.0269(8) 0.0314(8) -0.0040(6) 0.0018(6) 0.0145(7)
C2 0.0336(11) 0.0240(10) 0.0286(10) 0.0017(8) 0.0049(8) 0.0121(9)
O3 0.0365(9) 0.0325(8) 0.0345(8) -0.0049(7) -0.0047(7) 0.0152(7)
C4 0.0296(11) 0.0245(10) 0.0255(9) 0.0011(8) 0.0044(8) 0.0113(8)
C5 0.0281(10) 0.0237(10) 0.0270(9) 0.0030(8) 0.0059(8) 0.0103(8)
C6 0.0299(11) 0.0232(10) 0.0296(10) 0.0035(8) 0.0085(8) 0.0104(8)
C7 0.0323(11) 0.0272(10) 0.0362(11) 0.0028(9) 0.0091(9) 0.0133(9)
C8 0.0350(12) 0.0298(11) 0.0422(12) 0.0059(9) 0.0137(10) 0.0157(10)
Br9 0.03515(18) 0.03712(19) 0.0580(3) 0.00462(17) 0.01160(19) 0.02196(14)
Br9A 0.055(5) 0.090(7) 0.065(6) 0.025(5) 0.010(5) 0.046(5)
C10 0.0417(13) 0.0283(11) 0.0450(13) 0.0023(9) 0.0178(10) 0.0173(10)
C11 0.0401(13) 0.0267(11) 0.0364(11) -0.0021(9) 0.0104(10) 0.0126(10)
C12 0.0312(11) 0.0245(10) 0.0308(10) 0.0024(8) 0.0086(8) 0.0107(9)
C13 0.0281(10) 0.0287(10) 0.0293(10) -0.0002(8) 0.0035(8) 0.0141(9)
C14 0.0309(11) 0.0305(11) 0.0321(11) -0.0030(9) 0.0012(9) 0.0132(9)
O15 0.0480(11) 0.0594(12) 0.0375(9) -0.0070(8) -0.0047(8) 0.0368(10)
O16 0.0508(11) 0.0519(11) 0.0340(9) -0.0134(8) -0.0078(8) 0.0324(9)
C17 0.0526(16) 0.0494(15) 0.0383(13) -0.0147(11) -0.0127(12) 0.0263(13)
C18 0.086(3) 0.074(2) 0.0360(14) -0.0012(14) 0.0022(15) 0.035(2)
C19 0.0278(10) 0.0262(10) 0.0262(9) -0.0016(8) 0.0020(8) 0.0121(8)
C20 0.0304(11) 0.0272(11) 0.0388(12) -0.0024(9) 0.0066(9) 0.0133(9)
O21 0.0459(10) 0.0349(9) 0.0432(10) 0.0087(7) 0.0106(8) 0.0102(8)
C22 0.0469(16) 0.0522(17) 0.0493(15) -0.0110(13) 0.0037(13) 0.0131(13)
C23 0.0337(11) 0.0368(12) 0.0276(10) 0.0019(9) 0.0027(8) 0.0180(10)
O24 0.0526(11) 0.0472(10) 0.0332(8) 0.0001(7) 0.0091(7) 0.0326(9)
O25 0.0502(11) 0.0477(11) 0.0407(9) 0.0057(8) 0.0117(8) 0.0236(9)
C26 0.0544(17) 0.0619(18) 0.0442(14) 0.0122(13) 0.0159(13) 0.0272(15)
C27 0.060(2) 0.080(2) 0.0571(18) 0.0185(17) 0.0216(15) 0.0360(18)
C28 0.0289(10) 0.0238(10) 0.0261(9) 0.0027(8) 0.0054(8) 0.0101(8)
N29 0.0315(9) 0.0256(9) 0.0286(8) -0.0026(7) -0.0009(7) 0.0131(8)
C30 0.0302(11) 0.0246(10) 0.0296(10) -0.0009(8) 0.0011(8) 0.0135(8)
C31 0.0329(11) 0.0276(10) 0.0325(10) 0.0008(8) 0.0046(9) 0.0135(9)
C32 0.0405(13) 0.0375(13) 0.0417(12) -0.0025(10) 0.0093(10) 0.0202(11)
C33 0.0466(14) 0.0363(13) 0.0515(14) 0.0017(11) 0.0065(11) 0.0264(12)
C34 0.0458(14) 0.0276(11) 0.0410(12) 0.0025(9) 0.0025(10) 0.0185(10)
C35 0.0377(12) 0.0290(11) 0.0316(10) 0.0025(8) 0.0041(9) 0.0162(9)

loop_
_atom_type_symbol
_atom_type_description
_atom_type_scat_dispersion_real
_atom_type_scat_dispersion_imag
_atom_type_scat_source
C C 0.0181 0.0091 'International Tables Vol C Tables 4.2.6.8 and 6.1.1.4'
H H 0.0000 0.0000 'International Tables Vol C Tables 4.2.6.8 and 6.1.1.4'
N N 0.0311 0.0180 'International Tables Vol C Tables 4.2.6.8 and 6.1.1.4'
O O 0.0492 0.0322 'International Tables Vol C Tables 4.2.6.8 and 6.1.1.4'
Br Br -0.6763 1.2805 'International Tables Vol C Tables 4.2.6.8 and 6.1.1.4'

loop_
_geom_angle_atom_site_label_1
_geom_angle_atom_site_label_2
_geom_angle_atom_site_label_3
_geom_angle
C2 O1 C12 121.00(17)
O3 C2 O1 117.13(19)
O3 C2 C4 126.5(2)
O1 C2 C4 116.41(19)
C28 C4 C2 124.2(2)
C28 C4 C5 110.40(18)
C2 C4 C5 125.4(2)
C13 C5 C4 110.08(19)
C13 C5 C6 134.6(2)
C4 C5 C6 115.32(19)
C7 C6 C12 117.2(2)
C7 C6 C5 125.2(2)
C12 C6 C5 117.4(2)
C8 C7 C6 120.2(2)
C8 C7 H7A 119.9
C6 C7 H7A 119.9
C7 C8 C10 121.9(2)
C7 C8 Br9A 124.4(4)
C10 C8 Br9A 110.2(4)
C7 C8 Br9 118.28(19)
C10 C8 Br9 119.75(18)
C11 C10 C8 118.9(2)
C11 C10 H10A 120.5
C8 C10 H10A 120.5
C10 C11 C12 120.0(2)
C10 C11 H11A 120.0
C12 C11 H11A 120.0
O1 C12 C11 114.0(2)
O1 C12 C6 124.20(19)
C11 C12 C6 121.8(2)
C5 C13 C14 129.4(2)
C5 C13 C19 108.52(18)
C14 C13 C19 121.40(19)
O15 C14 O16 121.3(2)
O15 C14 C13 127.8(2)
O16 C14 C13 110.91(19)
C14 O16 C17 117.4(2)
O16 C17 C18 112.0(3)
O16 C17 H17A 109.2
C18 C17 H17A 109.2
O16 C17 H17B 109.2
C18 C17 H17B 109.2
H17A C17 H17B 107.9
C17 C18 H18A 109.5
C17 C18 H18B 109.5
H18A C18 H18B 109.5
C17 C18 H18C 109.5
H18A C18 H18C 109.5
H18B C18 H18C 109.5
C28 C19 C23 111.73(18)
C28 C19 C13 102.36(17)
C23 C19 C13 114.46(18)
C28 C19 C20 108.20(17)
C23 C19 C20 112.23(18)
C13 C19 C20 107.23(18)
O21 C20 C22 120.0(2)
O21 C20 C19 119.4(2)
C22 C20 C19 120.4(2)
C20 C22 H22A 109.5
C20 C22 H22B 109.5
H22A C22 H22B 109.5
C20 C22 H22C 109.5
H22A C22 H22C 109.5
H22B C22 H22C 109.5
O24 C23 O25 124.9(2)
O24 C23 C19 124.0(2)
O25 C23 C19 111.1(2)
C23 O25 C26 114.4(2)
O25 C26 C27 111.7(2)
O25 C26 H26A 109.3
C27 C26 H26A 109.3
O25 C26 H26B 109.3
C27 C26 H26B 109.3
H26A C26 H26B 107.9
C26 C27 H27A 109.5
C26 C27 H27B 109.5
H27A C27 H27B 109.5
C26 C27 H27C 109.5
H27A C27 H27C 109.5
H27B C27 H27C 109.5
N29 C28 C4 125.9(2)
N29 C28 C19 125.78(19)
C4 C28 C19 108.21(18)
C28 N29 C30 127.06(18)
C28 N29 H29A 116.5
C30 N29 H29A 116.5
N29 C30 C35 109.95(18)
N29 C30 C31 109.85(18)
C35 C30 C31 111.55(18)
N29 C30 H30A 108.5
C35 C30 H30A 108.5
C31 C30 H30A 108.5
C32 C31 C30 110.67(19)
C32 C31 H31A 109.5
C30 C31 H31A 109.5
C32 C31 H31B 109.5
C30 C31 H31B 109.5
H31A C31 H31B 108.1
C33 C32 C31 111.4(2)
C33 C32 H32A 109.4
C31 C32 H32A 109.4
C33 C32 H32B 109.4
C31 C32 H32B 109.4
H32A C32 H32B 108.0
C32 C33 C34 111.1(2)
C32 C33 H33A 109.4
C34 C33 H33A 109.4
C32 C33 H33B 109.4
C34 C33 H33B 109.4
H33A C33 H33B 108.0
C33 C34 C35 111.6(2)
C33 C34 H34A 109.3
C35 C34 H34A 109.3
C33 C34 H34B 109.3
C35 C34 H34B 109.3
H34A C34 H34B 108.0
C30 C35 C34 109.39(19)
C30 C35 H35A 109.8
C34 C35 H35A 109.8
C30 C35 H35B 109.8
C34 C35 H35B 109.8
H35A C35 H35B 108.2

loop_
_geom_bond_atom_site_label_1
_geom_bond_atom_site_label_2
_geom_bond_distance
O1 C2 1.379(3)
O1 C12 1.383(3)
C2 O3 1.215(3)
C2 C4 1.420(3)
C4 C28 1.396(3)
C4 C5 1.430(3)
C5 C13 1.382(3)
C5 C6 1.466(3)
C6 C7 1.406(3)
C6 C12 1.407(3)
C7 C8 1.380(3)
C7 H7A 0.9500
C8 C10 1.386(4)
C8 Br9A 1.849(11)
C8 Br9 1.905(3)
C10 C11 1.378(4)
C10 H10A 0.9500
C11 C12 1.391(3)
C11 H11A 0.9500
C13 C14 1.453(3)
C13 C19 1.542(3)
C14 O15 1.208(3)
C14 O16 1.353(3)
O16 C17 1.450(3)
C17 C18 1.501(5)
C17 H17A 0.9900
C17 H17B 0.9900
C18 H18A 0.9800
C18 H18B 0.9800
C18 H18C 0.9800
C19 C28 1.530(3)
C19 C23 1.539(3)
C19 C20 1.562(3)
C20 O21 1.204(3)
C20 C22 1.494(4)
C22 H22A 0.9800
C22 H22B 0.9800
C22 H22C 0.9800
C23 O24 1.203(3)
C23 O25 1.316(3)
O25 C26 1.465(3)
C26 C27 1.513(5)
C26 H26A 0.9900
C26 H26B 0.9900
C27 H27A 0.9800
C27 H27B 0.9800
C27 H27C 0.9800
C28 N29 1.308(3)
N29 C30 1.472(3)
N29 H29A 0.8800
C30 C35 1.523(3)
C30 C31 1.531(3)
C30 H30A 1.0000
C31 C32 1.530(3)
C31 H31A 0.9900
C31 H31B 0.9900
C32 C33 1.520(4)
C32 H32A 0.9900
C32 H32B 0.9900
C33 C34 1.522(4)
C33 H33A 0.9900
C33 H33B 0.9900
C34 C35 1.530(3)
C34 H34A 0.9900
C34 H34B 0.9900
C35 H35A 0.9900
C35 H35B 0.9900
